data_7002154
loop_
_publ_author_name
'Sarma, Rupam'
'Kalita, Dipjyoti'
'Baruah, Jubaraj B.'

_publ_section_title
;
 Solvent induced reactivity of 3,5-dimethylpyrazole towards zinc (II)
 carboxylates
;
_journal_issue 36
_journal_name_full 'Dalton Transactions'
_journal_page_first 7428
_journal_page_last 7436
_journal_paper_doi 10.1039/b905534g
_journal_year 2009
_chemical_formula_sum 'C51 H56 N13 O18 Zn2'
_chemical_formula_weight 1269.83
_chemical_name_systematic
;
?
;
_space_group_IT_number 2
_symmetry_cell_setting triclinic
_symmetry_space_group_name_Hall '-P 1'
_symmetry_space_group_name_H-M 'P -1'
_atom_sites_solution_hydrogens geom
_atom_sites_solution_primary direct
_atom_sites_solution_secondary difmap
_audit_creation_method SHELXL-97
_cell_angle_alpha 76.935(4)
_cell_angle_beta 82.892(6)
_cell_angle_gamma 84.316(6)
_cell_formula_units_Z 2
_cell_length_a 12.7147(12)
_cell_length_b 14.2450(14)
_cell_length_c 17.2331(14)
_cell_measurement_reflns_used 3564
_cell_measurement_temperature 296(2)
_cell_volume 3008.9(5)
_computing_cell_refinement 'Bruker SMART'
_computing_data_collection 'Bruker SMART'
_computing_data_reduction 'Bruker SAINT'
_computing_molecular_graphics 'Bruker SHELXTL'
_computing_publication_material 'Bruker SHELXTL'
_computing_structure_refinement 'SHELXL-97 (Sheldrick, 1997)'
_computing_structure_solution 'SHELXS-97 (Sheldrick, 1990)'
_diffrn_ambient_temperature 296(2)
_diffrn_measured_fraction_theta_full 0.993
_diffrn_measured_fraction_theta_max 0.993
_diffrn_measurement_device_type 'CCD area detector'
_diffrn_measurement_method 'phi and omega scans'
_diffrn_radiation_monochromator graphite
_diffrn_radiation_source 'fine-focus sealed tube'
_diffrn_radiation_type MoK\a
_diffrn_radiation_wavelength 0.71073
_diffrn_reflns_av_R_equivalents 0.0446
_diffrn_reflns_av_sigmaI/netI 0.0518
_diffrn_reflns_limit_h_max 10
_diffrn_reflns_limit_h_min -10
_diffrn_reflns_limit_k_max 12
_diffrn_reflns_limit_k_min -12
_diffrn_reflns_limit_l_max 14
_diffrn_reflns_limit_l_min -14
_diffrn_reflns_number 11927
_diffrn_reflns_theta_full 17.52
_diffrn_reflns_theta_max 17.52
_diffrn_reflns_theta_min 1.47
_exptl_absorpt_coefficient_mu 0.876
_exptl_absorpt_correction_type none
_exptl_crystal_colour colorless
_exptl_crystal_density_diffrn 1.402
_exptl_crystal_density_method 'not measured'
_exptl_crystal_description needle
_exptl_crystal_F_000 1314
_exptl_crystal_size_max 0.21
_exptl_crystal_size_mid 0.16
_exptl_crystal_size_min 0.15
_refine_diff_density_max 1.701
_refine_diff_density_min -0.339
_refine_diff_density_rms 0.127
_refine_ls_extinction_method none
_refine_ls_goodness_of_fit_ref 1.081
_refine_ls_hydrogen_treatment constr
_refine_ls_matrix_type full
_refine_ls_number_parameters 767
_refine_ls_number_reflns 3797
_refine_ls_number_restraints 18
_refine_ls_restrained_S_all 1.078
_refine_ls_R_factor_all 0.1025
_refine_ls_R_factor_gt 0.0872
_refine_ls_shift/su_max 0.006
_refine_ls_shift/su_mean 0.000
_refine_ls_structure_factor_coef Fsqd
_refine_ls_weighting_details 'calc w=1/[\s^2^(Fo^2^)+(0.1737P)^2^+18.3964P] where P=(Fo^2^+2Fc^2^)/3'
_refine_ls_weighting_scheme calc
_refine_ls_wR_factor_gt 0.2444
_refine_ls_wR_factor_ref 0.2604
_reflns_number_gt 2998
_reflns_number_total 3797
_reflns_threshold_expression >2sigma(I)
_cod_data_source_file b905534g.txt
_cod_data_source_block rs1
_cod_depositor_comments
;
The following automatic conversions were performed:
'_symmetry_cell_setting' value 'Triclinic' changed to 'triclinic'
according to '/home/saulius/struct/CIF-dictionaries/cif_core.dic'
dictionary named 'cif_core.dic' version 2.4.1 from 2010-06-29.

Automatic conversion script
Id: cif_fix_enum 1527 2010-12-29 10:47:43Z saulius 
;
_cod_original_sg_symbol_H-M 'P-1 '
_cod_database_code 7002154

loop_
_symmetry_equiv_pos_as_xyz
'x, y, z'
'-x, -y, -z'

loop_
_atom_site_label
_atom_site_type_symbol
_atom_site_fract_x
_atom_site_fract_y
_atom_site_fract_z
_atom_site_U_iso_or_equiv
_atom_site_adp_type
_atom_site_occupancy
_atom_site_symmetry_multiplicity
_atom_site_calc_flag
_atom_site_refinement_flags
_atom_site_disorder_assembly
_atom_site_disorder_group
Zn1 Zn 0.22966(12) 0.10353(11) 0.06988(9) 0.0424(8) Uani 1 1 d . . .
Zn2 Zn 0.27607(12) 0.38339(12) 0.43759(10) 0.0456(8) Uani 1 1 d . . .
C21 C 0.1652(14) 0.3206(15) 0.0403(8) 0.047(4) Uani 1 1 d . . .
C20 C 0.2805(13) 0.3418(11) 0.0225(10) 0.066(5) Uani 1 1 d . . .
H20A H 0.3232 0.2900 0.0523 0.098 Uiso 1 1 calc R . .
H20B H 0.2902 0.4010 0.0374 0.098 Uiso 1 1 calc R . .
H20C H 0.3017 0.3477 -0.0338 0.098 Uiso 1 1 calc R . .
C22 C 0.0726(19) 0.3820(12) 0.0440(9) 0.059(5) Uani 1 1 d . . .
H22 H 0.0689 0.4488 0.0370 0.071 Uiso 1 1 calc R . .
C23 C -0.0110(15) 0.3253(16) 0.0597(9) 0.054(5) Uani 1 1 d . . .
C24 C -0.1285(13) 0.3496(12) 0.0693(12) 0.088(6) Uani 1 1 d . . .
H24A H -0.1536 0.3713 0.0175 0.132 Uiso 1 1 calc R . .
H24B H -0.1438 0.3998 0.0989 0.132 Uiso 1 1 calc R . .
H24C H -0.1634 0.2932 0.0978 0.132 Uiso 1 1 calc R . .
C8 C 0.0615(19) -0.0210(12) 0.0919(8) 0.045(4) Uani 1 1 d . . .
C13 C -0.1181(14) -0.2312(17) 0.1346(9) 0.050(4) Uani 1 1 d . . .
H13 H -0.1902 -0.2403 0.1390 0.060 Uiso 1 1 calc R . .
C10 C 0.0967(13) -0.2014(17) 0.1212(8) 0.046(4) Uani 1 1 d . . .
H10 H 0.1685 -0.1910 0.1166 0.055 Uiso 1 1 calc R . .
C14 C -0.0825(15) -0.1404(14) 0.1161(8) 0.044(4) Uani 1 1 d . . .
H14 H -0.1320 -0.0873 0.1085 0.052 Uiso 1 1 calc R . .
C11 C 0.0620(18) -0.3011(15) 0.1424(9) 0.059(5) Uani 1 1 d . . .
H11 H 0.1099 -0.3551 0.1523 0.071 Uiso 1 1 calc R . .
C9 C 0.0229(17) -0.1249(13) 0.1085(8) 0.038(4) Uani 1 1 d . . .
C12 C -0.043(2) -0.3087(16) 0.1464(9) 0.051(5) Uani 1 1 d . . .
C17 C 0.319(2) 0.1048(12) 0.2949(11) 0.066(5) Uani 1 1 d . . .
H17 H 0.3075 0.1024 0.3496 0.079 Uiso 1 1 calc R . .
C18 C 0.2422(15) 0.1004(11) 0.2481(12) 0.048(4) Uani 1 1 d . . .
C16 C 0.4147(15) 0.1132(10) 0.2507(13) 0.046(4) Uani 1 1 d . . .
C15 C 0.5267(15) 0.1195(13) 0.2691(11) 0.087(6) Uani 1 1 d . . .
H15A H 0.5746 0.0765 0.2435 0.131 Uiso 1 1 calc R . .
H15B H 0.5298 0.1016 0.3260 0.131 Uiso 1 1 calc R . .
H15C H 0.5469 0.1846 0.2495 0.131 Uiso 1 1 calc R . .
C19 C 0.1276(13) 0.0947(14) 0.2654(10) 0.086(6) Uani 1 1 d . . .
H19A H 0.1002 0.1357 0.3016 0.129 Uiso 1 1 calc R . .
H19B H 0.1122 0.0292 0.2895 0.129 Uiso 1 1 calc R . .
H19C H 0.0947 0.1155 0.2165 0.129 Uiso 1 1 calc R . .
C46 C 0.1735(18) 0.1010(13) 0.5126(9) 0.056(5) Uani 1 1 d . . .
H46 H 0.1809 0.0347 0.5328 0.067 Uiso 1 1 calc R . .
C47 C 0.2545(14) 0.1647(14) 0.4968(9) 0.050(5) Uani 1 1 d . . .
C45 C 0.0826(14) 0.1542(16) 0.4931(9) 0.046(4) Uani 1 1 d . . .
C48 C 0.3686(13) 0.1426(12) 0.5065(10) 0.068(5) Uani 1 1 d . . .
H48A H 0.4082 0.1940 0.4738 0.102 Uiso 1 1 calc R . .
H48B H 0.3924 0.0832 0.4903 0.102 Uiso 1 1 calc R . .
H48C H 0.3795 0.1363 0.5616 0.102 Uiso 1 1 calc R . .
C44 C -0.0284(14) 0.1270(10) 0.4987(10) 0.071(5) Uani 1 1 d . . .
H44A H -0.0769 0.1793 0.5105 0.107 Uiso 1 1 calc R . .
H44B H -0.0388 0.0705 0.5405 0.107 Uiso 1 1 calc R . .
H44C H -0.0414 0.1138 0.4486 0.107 Uiso 1 1 calc R . .
C37 C 0.0371(16) 0.7745(14) 0.3341(9) 0.046(4) Uani 1 1 d . . .
H37 H 0.0755 0.8292 0.3191 0.055 Uiso 1 1 calc R . .
C35 C -0.1324(14) 0.7051(18) 0.3507(9) 0.058(5) Uani 1 1 d . . .
H35 H -0.2052 0.7124 0.3472 0.070 Uiso 1 1 calc R . .
C32 C 0.0836(18) 0.5050(13) 0.4086(8) 0.046(4) Uani 1 1 d . . .
C36 C -0.0722(17) 0.7821(14) 0.3302(8) 0.041(4) Uani 1 1 d . . .
C34 C -0.0806(17) 0.6143(13) 0.3773(10) 0.055(5) Uani 1 1 d . . .
H34 H -0.1194 0.5599 0.3925 0.066 Uiso 1 1 calc R . .
C33 C 0.0299(15) 0.6048(15) 0.3812(9) 0.047(5) Uani 1 1 d . . .
C38 C 0.0871(12) 0.6856(16) 0.3601(8) 0.036(4) Uani 1 1 d . . .
H38 H 0.1600 0.6796 0.3635 0.044 Uiso 1 1 calc R . .
C30 C 0.6155(13) 0.3832(10) 0.6979(15) 0.050(4) Uani 1 1 d . . .
H30 H 0.6870 0.3834 0.7043 0.061 Uiso 1 1 calc R . .
C28 C 0.4321(15) 0.3760(10) 0.7565(13) 0.054(5) Uani 1 1 d . . .
H28 H 0.3820 0.3694 0.8011 0.065 Uiso 1 1 calc R . .
C31 C 0.5849(16) 0.3878(10) 0.6233(11) 0.051(4) Uani 1 1 d . . .
H31 H 0.6355 0.3920 0.5791 0.061 Uiso 1 1 calc R . .
C27 C 0.4029(14) 0.3839(10) 0.6805(14) 0.047(4) Uani 1 1 d . . .
H27 H 0.3309 0.3880 0.6742 0.056 Uiso 1 1 calc R . .
C29 C 0.5401(18) 0.3783(10) 0.7632(11) 0.045(4) Uani 1 1 d . . .
C26 C 0.4751(15) 0.3859(10) 0.6137(12) 0.039(4) Uani 1 1 d . . .
C40 C 0.3372(14) 0.3828(11) 0.2613(13) 0.051(4) Uani 1 1 d . . .
C41 C 0.4278(19) 0.3835(11) 0.2068(10) 0.064(5) Uani 1 1 d . . .
H41 H 0.4300 0.3848 0.1524 0.076 Uiso 1 1 calc R . .
C43 C 0.6284(14) 0.3844(12) 0.2208(9) 0.073(5) Uani 1 1 d . . .
H43A H 0.6510 0.4471 0.2196 0.109 Uiso 1 1 calc R . .
H43B H 0.6406 0.3716 0.1680 0.109 Uiso 1 1 calc R . .
H43C H 0.6680 0.3363 0.2567 0.109 Uiso 1 1 calc R . .
C39 C 0.2234(13) 0.3801(12) 0.2489(10) 0.070(5) Uani 1 1 d . . .
H39A H 0.1795 0.4195 0.2804 0.106 Uiso 1 1 calc R . .
H39B H 0.2034 0.3147 0.2651 0.106 Uiso 1 1 calc R . .
H39C H 0.2142 0.4043 0.1933 0.106 Uiso 1 1 calc R . .
C42 C 0.5134(13) 0.3818(10) 0.2490(13) 0.044(4) Uani 1 1 d . . .
N5 N 0.3648(12) 0.3790(8) 0.3335(9) 0.046(3) Uani 1 1 d . . .
N6 N 0.4743(13) 0.3816(8) 0.3235(9) 0.047(3) Uani 1 1 d . . .
H6A H 0.5121 0.3830 0.3612 0.057 Uiso 1 1 calc R . .
N7 N 0.2137(12) 0.2539(10) 0.4691(7) 0.047(3) Uani 1 1 d . . .
N8 N 0.1076(11) 0.2459(10) 0.4677(7) 0.042(3) Uani 1 1 d . . .
H8 H 0.0627 0.2938 0.4525 0.050 Uiso 1 1 calc R . .
N3 N 0.1368(12) 0.2289(10) 0.0527(7) 0.045(3) Uani 1 1 d . . .
N4 N 0.0282(12) 0.2342(11) 0.0638(7) 0.046(3) Uani 1 1 d . . .
H4A H -0.0096 0.1854 0.0724 0.055 Uiso 1 1 calc R . .
N1 N 0.2905(12) 0.1054(8) 0.1731(9) 0.044(3) Uani 1 1 d . . .
N2 N 0.3963(12) 0.1116(8) 0.1755(8) 0.046(3) Uani 1 1 d . . .
H2 H 0.4440 0.1141 0.1353 0.056 Uiso 1 1 calc R . .
O3 O 0.1613(10) -0.0171(7) 0.0888(6) 0.054(3) Uani 1 1 d . . .
O4 O -0.0097(9) 0.0463(9) 0.0877(6) 0.060(3) Uani 1 1 d . . .
O1 O 0.3248(10) 0.1063(7) -0.0279(5) 0.056(3) Uani 1 1 d . . .
O2 O 0.4783(9) 0.1159(8) 0.0195(7) 0.068(3) Uani 1 1 d . . .
O5 O 0.3408(10) 0.3937(7) 0.5312(6) 0.057(3) Uani 1 1 d . . .
O6 O 0.5101(9) 0.3839(7) 0.4783(7) 0.059(3) Uani 1 1 d . . .
O7 O 0.1820(9) 0.4993(7) 0.4153(6) 0.052(3) Uani 1 1 d . . .
O8 O 0.0261(9) 0.4334(9) 0.4209(7) 0.065(3) Uani 1 1 d . . .
O13 O 0.5086(11) 0.3685(10) 0.9009(9) 0.097(4) Uani 1 1 d . . .
O14 O 0.6702(12) 0.3657(9) 0.8497(7) 0.087(4) Uani 1 1 d . . .
N11 N 0.5770(15) 0.3714(9) 0.8431(10) 0.063(4) Uani 1 1 d . . .
N12 N -0.1232(14) 0.8792(13) 0.3026(7) 0.053(4) Uani 1 1 d . . .
N10 N -0.0790(16) -0.4087(13) 0.1711(8) 0.068(4) Uani 1 1 d . . .
C1 C 0.4263(16) 0.1121(9) -0.0347(10) 0.039(4) Uani 1 1 d . . .
C2 C 0.4814(13) 0.1170(9) -0.1183(9) 0.040(4) Uani 1 1 d U . .
C7 C 0.4261(12) 0.1199(10) -0.1849(9) 0.053(4) Uani 1 1 d . . .
H7 H 0.3525 0.1185 -0.1775 0.063 Uiso 1 1 calc R . .
C3 C 0.5919(12) 0.1234(9) -0.1317(10) 0.047(4) Uani 1 1 d . . .
H3 H 0.6303 0.1230 -0.0891 0.057 Uiso 1 1 calc R . .
C25 C 0.4411(18) 0.3883(10) 0.5366(13) 0.052(5) Uani 1 1 d . . .
C4 C 0.6444(12) 0.1303(10) -0.2083(9) 0.043(4) Uani 1 1 d . . .
H4 H 0.7178 0.1334 -0.2172 0.052 Uiso 1 1 calc R . .
C6 C 0.4808(11) 0.1252(9) -0.2655(9) 0.044(4) Uani 1 1 d U . .
H6 H 0.4457 0.1237 -0.3094 0.053 Uiso 1 1 calc R . .
O12 O -0.1736(12) -0.4189(8) 0.1829(8) 0.091(4) Uani 1 1 d . . .
O16 O -0.0705(11) 0.9492(10) 0.2875(7) 0.080(4) Uani 1 1 d . . .
O15 O -0.2188(12) 0.8856(8) 0.2948(7) 0.071(3) Uani 1 1 d . . .
C5 C 0.5862(12) 0.1324(10) -0.2705(10) 0.046(4) Uani 1 1 d U . .
N9 N 0.6428(15) 0.1395(9) -0.3527(8) 0.062(4) Uani 1 1 d . . .
O10 O 0.5899(10) 0.1319(10) -0.4057(7) 0.096(5) Uani 1 1 d . . .
O9 O 0.7368(11) 0.1524(9) -0.3611(7) 0.087(4) Uani 1 1 d . . .
O11 O -0.0126(12) -0.4760(10) 0.1778(9) 0.099(5) Uani 1 1 d . . .
N13 N 0.7947(14) 0.2872(15) 0.3754(10) 0.085(5) Uani 1 1 d . . .
O17 O 0.7618(16) 0.1411(15) 0.3559(13) 0.171(8) Uani 1 1 d . . .
C51 C 0.7382(18) 0.209(2) 0.3950(14) 0.099(7) Uani 1 1 d . . .
H51 H 0.6829 0.2041 0.4360 0.119 Uiso 1 1 calc R . .
C50 C 0.8843(16) 0.2952(17) 0.3078(13) 0.127(9) Uani 1 1 d . . .
H50A H 0.9511 0.2915 0.3293 0.191 Uiso 1 1 calc R . .
H50B H 0.8747 0.3558 0.2705 0.191 Uiso 1 1 calc R . .
H50C H 0.8838 0.2432 0.2808 0.191 Uiso 1 1 calc R . .
C49 C 0.7714(18) 0.3625(18) 0.4199(19) 0.167(12) Uani 1 1 d . . .
H49A H 0.7208 0.3417 0.4653 0.250 Uiso 1 1 calc R . .
H49B H 0.7423 0.4198 0.3860 0.250 Uiso 1 1 calc R . .
H49C H 0.8355 0.3761 0.4380 0.250 Uiso 1 1 calc R . .
O18 O 0.8101(16) 0.1259(13) 0.1857(14) 0.226(11) Uani 1 1 d . . .

loop_
_atom_site_aniso_label
_atom_site_aniso_U_11
_atom_site_aniso_U_22
_atom_site_aniso_U_33
_atom_site_aniso_U_23
_atom_site_aniso_U_13
_atom_site_aniso_U_12
Zn1 0.0339(13) 0.0472(13) 0.0467(13) -0.0128(9) -0.0041(9) 0.0005(9)
Zn2 0.0331(13) 0.0516(14) 0.0536(14) -0.0132(10) -0.0070(10) -0.0033(9)
C21 0.040(15) 0.044(14) 0.055(11) -0.009(9) 0.007(9) -0.015(12)
C20 0.063(15) 0.061(12) 0.073(12) -0.008(9) -0.005(10) -0.024(10)
C22 0.068(15) 0.035(12) 0.072(12) -0.013(9) 0.007(10) -0.009(16)
C23 0.056(17) 0.036(13) 0.060(12) 0.002(9) 0.003(9) 0.007(14)
C24 0.037(14) 0.064(12) 0.146(18) 0.002(11) 0.001(11) 0.012(10)
C8 0.081(19) 0.029(14) 0.029(10) -0.005(8) 0.003(10) -0.030(14)
C13 0.038(12) 0.042(13) 0.075(12) -0.023(10) -0.007(9) 0.000(15)
C10 0.027(13) 0.063(14) 0.051(11) -0.014(9) 0.008(8) -0.025(15)
C14 0.019(15) 0.057(17) 0.048(11) -0.002(8) -0.001(8) 0.004(10)
C11 0.047(17) 0.08(2) 0.061(12) -0.052(11) -0.033(10) 0.045(13)
C9 0.024(14) 0.057(15) 0.032(9) -0.016(8) -0.001(8) 0.012(14)
C12 0.045(17) 0.061(19) 0.055(11) -0.026(10) 0.020(10) -0.040(16)
C17 0.060(15) 0.089(14) 0.051(13) -0.032(10) 0.016(16) -0.009(11)
C18 0.049(16) 0.077(12) 0.029(13) -0.028(9) -0.001(13) -0.020(9)
C16 0.046(16) 0.051(11) 0.054(14) -0.028(9) -0.015(13) -0.012(9)
C15 0.093(18) 0.095(15) 0.095(15) -0.046(12) -0.039(13) -0.012(12)
C19 0.033(14) 0.154(19) 0.072(13) -0.032(12) 0.010(10) -0.019(11)
C46 0.048(14) 0.053(13) 0.062(12) 0.000(9) -0.005(10) -0.018(14)
C47 0.054(16) 0.030(12) 0.064(12) -0.002(9) -0.014(10) 0.000(13)
C45 0.028(14) 0.050(14) 0.062(11) -0.005(9) -0.004(9) -0.028(13)
C48 0.044(13) 0.074(13) 0.091(14) -0.024(10) -0.025(10) 0.005(10)
C44 0.076(16) 0.042(11) 0.091(14) -0.002(9) -0.019(11) -0.002(10)
C37 0.031(15) 0.047(16) 0.053(11) 0.005(9) -0.005(9) -0.011(11)
C35 0.054(13) 0.059(15) 0.066(12) -0.005(10) -0.016(10) -0.031(16)
C32 0.068(17) 0.038(14) 0.027(10) -0.006(8) 0.005(10) 0.006(15)
C36 0.045(17) 0.035(15) 0.038(10) 0.004(8) -0.018(9) 0.006(14)
C34 0.059(18) 0.021(14) 0.082(13) -0.004(10) 0.002(10) -0.015(10)
C33 0.021(14) 0.075(19) 0.044(10) -0.020(10) 0.003(9) 0.002(14)
C38 0.023(10) 0.043(12) 0.041(10) 0.005(8) -0.006(8) -0.018(14)
C30 0.031(12) 0.057(11) 0.063(15) -0.007(9) -0.019(15) 0.005(8)
C28 0.023(15) 0.051(11) 0.08(2) -0.009(10) 0.013(11) -0.015(8)
C31 0.041(17) 0.058(11) 0.042(16) 0.004(8) 0.003(10) 0.007(9)
C27 0.049(14) 0.051(11) 0.037(12) 0.003(8) -0.018(15) 0.003(8)
C29 0.060(18) 0.056(11) 0.023(14) -0.010(8) -0.010(14) -0.011(9)
C26 0.026(15) 0.058(11) 0.031(15) -0.007(8) 0.005(13) -0.007(8)
C40 0.036(15) 0.076(12) 0.045(13) -0.018(9) -0.005(13) -0.008(9)
C41 0.061(15) 0.093(14) 0.039(12) -0.008(9) -0.018(15) -0.013(11)
C43 0.080(17) 0.081(13) 0.062(12) -0.033(10) -0.009(11) 0.013(11)
C39 0.039(14) 0.094(14) 0.083(14) -0.028(10) -0.015(10) 0.000(10)
C42 0.015(13) 0.065(11) 0.049(14) -0.011(9) 0.014(13) -0.010(8)
N5 0.036(12) 0.055(9) 0.051(11) -0.019(7) -0.001(9) -0.008(7)
N6 0.033(12) 0.058(9) 0.053(12) -0.016(7) -0.005(9) -0.007(7)
N7 0.027(11) 0.060(12) 0.050(8) 0.000(7) -0.007(7) -0.006(9)
N8 0.030(12) 0.041(11) 0.055(9) -0.012(7) -0.003(7) -0.001(8)
N3 0.046(13) 0.039(11) 0.047(8) -0.007(6) 0.004(7) 0.001(8)
N4 0.012(10) 0.060(13) 0.062(9) -0.010(7) 0.013(6) -0.007(8)
N1 0.022(10) 0.056(9) 0.054(13) -0.008(7) -0.011(9) -0.007(6)
N2 0.043(13) 0.057(9) 0.039(11) -0.011(7) 0.004(8) -0.013(7)
O3 0.029(7) 0.060(8) 0.075(8) -0.012(6) 0.003(6) -0.026(6)
O4 0.050(8) 0.041(8) 0.084(9) -0.010(6) 0.007(6) -0.013(6)
O1 0.042(8) 0.075(8) 0.045(7) -0.006(5) 0.010(6) -0.006(6)
O2 0.044(8) 0.115(10) 0.047(8) -0.020(7) 0.003(6) -0.021(7)
O5 0.029(8) 0.080(8) 0.067(8) -0.019(6) -0.009(6) -0.017(6)
O6 0.053(8) 0.079(8) 0.046(8) -0.012(6) -0.011(7) -0.005(6)
O7 0.019(7) 0.064(8) 0.073(8) -0.014(6) -0.010(6) 0.005(6)
O8 0.048(8) 0.042(8) 0.101(9) -0.002(6) -0.019(6) -0.001(7)
O13 0.059(10) 0.171(14) 0.062(9) -0.029(8) 0.002(8) -0.012(8)
O14 0.030(8) 0.144(12) 0.081(9) -0.012(8) -0.001(8) -0.012(8)
N11 0.044(14) 0.070(10) 0.068(15) -0.009(8) 0.006(13) -0.002(9)
N12 0.037(12) 0.072(16) 0.048(9) -0.009(9) 0.004(8) -0.014(13)
N10 0.058(15) 0.068(16) 0.078(11) -0.021(9) 0.005(10) -0.009(14)
C1 0.033(13) 0.033(10) 0.049(13) -0.009(8) 0.000(11) 0.009(8)
C2 0.040(4) 0.040(4) 0.041(4) -0.0086(14) -0.0040(12) -0.0028(11)
C7 0.035(10) 0.055(11) 0.068(12) -0.010(8) -0.019(9) 0.003(8)
C3 0.037(11) 0.040(10) 0.067(14) -0.002(8) -0.023(10) -0.010(8)
C25 0.054(17) 0.051(11) 0.050(17) -0.017(9) 0.010(15) -0.008(10)
C4 0.032(10) 0.062(11) 0.029(10) 0.001(8) 0.010(9) -0.008(8)
C6 0.044(4) 0.044(4) 0.044(4) -0.0096(14) -0.0050(12) -0.0034(11)
O12 0.056(10) 0.067(9) 0.145(12) -0.007(7) -0.003(9) -0.023(8)
O16 0.077(10) 0.055(9) 0.095(10) 0.014(7) -0.008(7) -0.019(8)
O15 0.050(9) 0.064(8) 0.091(9) 0.003(6) -0.016(7) 0.002(7)
C5 0.046(4) 0.046(4) 0.046(4) -0.0097(14) -0.0047(12) -0.0034(11)
N9 0.074(14) 0.080(10) 0.024(10) -0.006(7) 0.016(10) -0.010(9)
O10 0.073(10) 0.184(14) 0.032(8) -0.021(8) 0.002(7) -0.022(9)
O9 0.035(8) 0.133(11) 0.080(10) -0.004(7) 0.028(7) -0.031(8)
O11 0.074(11) 0.045(9) 0.176(14) -0.022(8) -0.017(9) -0.005(8)
N13 0.072(13) 0.093(14) 0.098(14) -0.019(12) -0.047(11) 0.007(12)
O17 0.19(2) 0.129(16) 0.21(2) -0.067(15) -0.059(16) -0.006(14)
C51 0.088(18) 0.087(19) 0.12(2) 0.007(16) -0.037(14) -0.023(17)
C50 0.058(15) 0.19(2) 0.105(18) 0.030(16) -0.012(15) -0.012(15)
C49 0.10(2) 0.12(2) 0.31(4) -0.12(3) -0.01(2) 0.002(16)
O18 0.176(18) 0.140(15) 0.27(2) 0.066(15) 0.069(17) 0.036(13)

loop_
_atom_type_symbol
_atom_type_description
_atom_type_scat_dispersion_real
_atom_type_scat_dispersion_imag
_atom_type_scat_source
C C 0.0033 0.0016 'International Tables Vol C Tables 4.2.6.8 and 6.1.1.4'
H H 0.0000 0.0000 'International Tables Vol C Tables 4.2.6.8 and 6.1.1.4'
N N 0.0061 0.0033 'International Tables Vol C Tables 4.2.6.8 and 6.1.1.4'
O O 0.0106 0.0060 'International Tables Vol C Tables 4.2.6.8 and 6.1.1.4'
Zn Zn 0.2839 1.4301 'International Tables Vol C Tables 4.2.6.8 and 6.1.1.4'

loop_
_geom_angle_atom_site_label_1
_geom_angle_atom_site_label_2
_geom_angle_atom_site_label_3
_geom_angle
_geom_angle_site_symmetry_1
_geom_angle_site_symmetry_3
_geom_angle_publ_flag
O1 Zn1 O3 105.2(4) . . ?
O1 Zn1 N3 106.7(5) . . ?
O3 Zn1 N3 118.2(6) . . ?
O1 Zn1 N1 119.5(6) . . ?
O3 Zn1 N1 106.5(5) . . ?
N3 Zn1 N1 101.7(5) . . ?
O7 Zn2 O5 104.4(4) . . ?
O7 Zn2 N5 105.3(5) . . ?
O5 Zn2 N5 121.0(6) . . ?
O7 Zn2 N7 119.1(6) . . ?
O5 Zn2 N7 104.4(5) . . ?
N5 Zn2 N7 103.8(5) . . ?
N3 C21 C22 108.3(14) . . ?
N3 C21 C20 120.4(18) . . ?
C22 C21 C20 131.3(19) . . ?
C23 C22 C21 107.0(14) . . ?
N4 C23 C22 107.6(14) . . ?
N4 C23 C24 120.7(18) . . ?
C22 C23 C24 132(2) . . ?
O4 C8 O3 128.8(14) . . ?
O4 C8 C9 116.0(18) . . ?
O3 C8 C9 115.1(17) . . ?
C14 C13 C12 117.7(15) . . ?
C9 C10 C11 119.6(14) . . ?
C9 C14 C13 122.4(14) . . ?
C12 C11 C10 115.8(14) . . ?
C10 C9 C14 120.0(15) . . ?
C10 C9 C8 118.3(18) . . ?
C14 C9 C8 121.6(19) . . ?
C11 C12 C13 124.5(16) . . ?
C11 C12 N10 116(2) . . ?
C13 C12 N10 119.5(19) . . ?
C16 C17 C18 110.5(15) . . ?
N1 C18 C17 106.8(15) . . ?
N1 C18 C19 121.1(18) . . ?
C17 C18 C19 132.1(19) . . ?
N2 C16 C17 105.4(14) . . ?
N2 C16 C15 119.9(19) . . ?
C17 C16 C15 135(2) . . ?
C45 C46 C47 107.1(14) . . ?
N7 C47 C46 109.2(14) . . ?
N7 C47 C48 122.3(17) . . ?
C46 C47 C48 128.5(18) . . ?
N8 C45 C46 106.7(13) . . ?
N8 C45 C44 121.7(19) . . ?
C46 C45 C44 131.6(19) . . ?
C38 C37 C36 119.1(14) . . ?
C36 C35 C34 117.4(15) . . ?
O7 C32 O8 125.5(15) . . ?
O7 C32 C33 117.3(17) . . ?
O8 C32 C33 117.2(18) . . ?
C35 C36 C37 123.2(15) . . ?
C35 C36 N12 119.4(18) . . ?
C37 C36 N12 117.4(19) . . ?
C35 C34 C33 120.4(14) . . ?
C38 C33 C34 119.8(15) . . ?
C38 C33 C32 121.4(18) . . ?
C34 C33 C32 118.9(19) . . ?
C37 C38 C33 120.1(13) . . ?
C31 C30 C29 120.0(14) . . ?
C27 C28 C29 117.1(15) . . ?
C30 C31 C26 119.9(15) . . ?
C26 C27 C28 123.3(15) . . ?
C30 C29 C28 121.8(14) . . ?
C30 C29 N11 118.2(19) . . ?
C28 C29 N11 120(2) . . ?
C27 C26 C31 117.7(15) . . ?
C27 C26 C25 121.2(18) . . ?
C31 C26 C25 121.1(18) . . ?
N5 C40 C41 109.7(14) . . ?
N5 C40 C39 120.6(18) . . ?
C41 C40 C39 129.6(19) . . ?
C42 C41 C40 106.7(14) . . ?
N6 C42 C41 106.5(13) . . ?
N6 C42 C43 123.5(18) . . ?
C41 C42 C43 130(2) . . ?
C40 N5 N6 105.3(12) . . ?
C40 N5 Zn2 131.0(14) . . ?
N6 N5 Zn2 123.4(13) . . ?
C42 N6 N5 111.7(12) . . ?
C47 N7 N8 105.7(12) . . ?
C47 N7 Zn2 133.0(13) . . ?
N8 N7 Zn2 121.2(13) . . ?
C45 N8 N7 111.4(12) . . ?
C21 N3 N4 106.2(11) . . ?
C21 N3 Zn1 129.0(14) . . ?
N4 N3 Zn1 124.1(13) . . ?
C23 N4 N3 110.9(12) . . ?
C18 N1 N2 107.5(12) . . ?
C18 N1 Zn1 130.5(14) . . ?
N2 N1 Zn1 121.9(13) . . ?
C16 N2 N1 109.7(12) . . ?
C8 O3 Zn1 123.3(10) . . ?
C1 O1 Zn1 125.5(10) . . ?
C25 O5 Zn2 125.4(12) . . ?
C32 O7 Zn2 127.5(10) . . ?
O14 N11 O13 122.6(16) . . ?
O14 N11 C29 119.8(16) . . ?
O13 N11 C29 117.5(16) . . ?
O16 N12 O15 122.7(16) . . ?
O16 N12 C36 119.8(16) . . ?
O15 N12 C36 117.5(15) . . ?
O11 N10 O12 122.8(17) . . ?
O11 N10 C12 118.7(18) . . ?
O12 N10 C12 118.5(17) . . ?
O2 C1 O1 125.5(14) . . ?
O2 C1 C2 119.5(16) . . ?
O1 C1 C2 115.0(15) . . ?
C3 C2 C7 117.8(14) . . ?
C3 C2 C1 119.3(15) . . ?
C7 C2 C1 122.9(15) . . ?
C2 C7 C6 122.1(13) . . ?
C4 C3 C2 120.6(14) . . ?
O6 C25 O5 123.1(17) . . ?
O6 C25 C26 119.1(18) . . ?
O5 C25 C26 117.8(17) . . ?
C5 C4 C3 118.8(13) . . ?
C5 C6 C7 114.1(13) . . ?
C6 C5 C4 126.5(15) . . ?
C6 C5 N9 114.7(15) . . ?
C4 C5 N9 118.7(14) . . ?
O9 N9 O10 125.9(14) . . ?
O9 N9 C5 117.0(15) . . ?
O10 N9 C5 117.1(16) . . ?
C51 N13 C49 120(2) . . ?
C51 N13 C50 120.0(19) . . ?
C49 N13 C50 120(2) . . ?
O17 C51 N13 119(2) . . ?

loop_
_geom_bond_atom_site_label_1
_geom_bond_atom_site_label_2
_geom_bond_distance
_geom_bond_site_symmetry_2
_geom_bond_publ_flag
Zn1 O1 1.944(10) . ?
Zn1 O3 1.946(11) . ?
Zn1 N3 2.025(12) . ?
Zn1 N1 2.032(12) . ?
Zn2 O7 1.934(11) . ?
Zn2 O5 1.939(11) . ?
Zn2 N5 2.007(13) . ?
Zn2 N7 2.015(13) . ?
C21 N3 1.353(17) . ?
C21 C22 1.40(2) . ?
C21 C20 1.51(2) . ?
C22 C23 1.36(2) . ?
C23 N4 1.332(17) . ?
C23 C24 1.50(2) . ?
C8 O4 1.248(19) . ?
C8 O3 1.27(2) . ?
C8 C9 1.56(2) . ?
C13 C14 1.368(19) . ?
C13 C12 1.38(2) . ?
C10 C9 1.362(19) . ?
C10 C11 1.48(2) . ?
C14 C9 1.366(19) . ?
C11 C12 1.35(2) . ?
C12 N10 1.49(2) . ?
C17 C16 1.35(2) . ?
C17 C18 1.35(2) . ?
C18 N1 1.351(17) . ?
C18 C19 1.46(2) . ?
C16 N2 1.351(17) . ?
C16 C15 1.51(2) . ?
C46 C45 1.35(2) . ?
C46 C47 1.40(2) . ?
C47 N7 1.329(17) . ?
C47 C48 1.48(2) . ?
C45 N8 1.337(17) . ?
C45 C44 1.49(2) . ?
C37 C38 1.364(18) . ?
C37 C36 1.391(19) . ?
C35 C36 1.356(19) . ?
C35 C34 1.40(2) . ?
C32 O7 1.264(19) . ?
C32 O8 1.277(18) . ?
C32 C33 1.51(2) . ?
C36 N12 1.471(19) . ?
C34 C33 1.41(2) . ?
C33 C38 1.378(19) . ?
C30 C31 1.37(2) . ?
C30 C29 1.38(2) . ?
C28 C27 1.38(2) . ?
C28 C29 1.40(2) . ?
C31 C26 1.43(2) . ?
C27 C26 1.377(19) . ?
C29 N11 1.487(19) . ?
C26 C25 1.44(2) . ?
C40 N5 1.322(17) . ?
C40 C41 1.39(2) . ?
C40 C39 1.49(2) . ?
C41 C42 1.378(19) . ?
C43 C42 1.48(2) . ?
C42 N6 1.317(17) . ?
N5 N6 1.385(15) . ?
N7 N8 1.368(14) . ?
N3 N4 1.367(14) . ?
N1 N2 1.363(14) . ?
O1 C1 1.291(17) . ?
O2 C1 1.223(17) . ?
O5 C25 1.284(19) . ?
O6 C25 1.258(18) . ?
O13 N11 1.235(16) . ?
O14 N11 1.197(15) . ?
N12 O16 1.217(15) . ?
N12 O15 1.232(14) . ?
N10 O11 1.208(16) . ?
N10 O12 1.212(16) . ?
C1 C2 1.51(2) . ?
C2 C3 1.404(19) . ?
C2 C7 1.410(18) . ?
C7 C6 1.463(19) . ?
C3 C4 1.391(19) . ?
C4 C5 1.368(18) . ?
C6 C5 1.346(18) . ?
C5 N9 1.494(19) . ?
N9 O9 1.213(16) . ?
N9 O10 1.229(16) . ?
N13 C51 1.34(2) . ?
N13 C49 1.44(2) . ?
N13 C50 1.52(2) . ?
O17 C51 1.29(3) . ?
